data_2237234
loop_
_publ_author_name
'Shrestha, Sumi'
'Bhadbhade, Mohan'
'Gimbert-Suri\~nach, Carolina'
'Colbran, Stephen B.'

_publ_section_title
;
 A dimer of bis(N-heterocyclic carbene)rhodium(I) centres spanned by a
 dibenzo-18-crown-6 bridge from synchrotron radiation
;
_journal_coeditor_code TK5170
_journal_issue 1
_journal_name_full 'Acta Crystallographica Section E'
_journal_page_first m47
_journal_page_last m48
_journal_paper_doi 10.1107/S160053681204901X
_journal_volume 69
_journal_year 2013
_chemical_formula_iupac '[Rh2 (C8 H12)2 (C40 H42 N8 O6)] (P F6)2, 1.5C2 H3 N, 2H2 O'
_chemical_formula_moiety 'C56 H66 N8 O6 Rh2 2+, 2(F6 P -), 1.5(C2 H3 N), 2(H2 O)'
_chemical_formula_sum 'C59 H74.5 F12 N9.5 O8 P2 Rh2'
_chemical_formula_weight 1540.55
_chemical_name_common
;
[(L){Rh(COD)}~2~][PF~6~]~2~ (L = bis{4,5-bis(1-methylene-3-
methylimidazolidene)}benzo-18-crown-6; COD = 1,5-cyclooctadiene)
;
_chemical_name_systematic
;
(\m-3,3',3'',3'''-{[2,5,8,15,18,21-
Hexaoxatricyclo[20.4.0.0^9,14^]hexacosa-1(22),9,11,13,23,25-hexaene-
11,12,24,25-tetrayl]tetrakis(methylene)}tetrakis(1-methyl-1<i>H</i>-imidazol-
2-yl))bis[(\h^4^-cycloocta-1,4-diene)rhodium(I)] bis(hexafluoridophosphate)
acetonitrile sesquisolvate dihydrate
;
_space_group_IT_number 2
_symmetry_cell_setting triclinic
_symmetry_space_group_name_Hall '-P 1'
_symmetry_space_group_name_H-M 'P -1'
_atom_sites_solution_hydrogens geom
_atom_sites_solution_primary direct
_atom_sites_solution_secondary difmap
_audit_creation_method SHELXL-97
_cell_angle_alpha 104.69(3)
_cell_angle_beta 90.20(3)
_cell_angle_gamma 109.58(3)
_cell_formula_units_Z 2
_cell_length_a 10.510(2)
_cell_length_b 15.630(3)
_cell_length_c 23.280(5)
_cell_measurement_reflns_used 9980
_cell_measurement_temperature 100(2)
_cell_measurement_theta_max 22.5
_cell_measurement_theta_min 2.5
_cell_volume 3468.9(15)
_computing_cell_refinement '<i>XDS</i> (Kabsch, 1993)'
_computing_data_collection '<i>BLU-ICE</i> (McPhillips <i>et al.</i>, 2002)'
_computing_data_reduction '<i>XDS</i> (Kabsch, 1993)'
_computing_molecular_graphics
;
ORTEP-3 for Windows (Farrugia, 2012)
;
_computing_publication_material 'publCIF (Westrip, 2010)'
_computing_structure_refinement 'SHELXL97 (Sheldrick, 2008)'
_computing_structure_solution
;
SHELXS97 (Sheldrick, 2008) and <i>OLEX2</i> (Dolomanov <i>et al.</i>,
2009)
;
_diffrn_ambient_temperature 100(2)
_diffrn_measured_fraction_theta_full 0.938
_diffrn_measured_fraction_theta_max 0.938
_diffrn_measurement_device_type '3-BM1 Australian Synchrotron'
_diffrn_measurement_method 'Phi Scan'
_diffrn_radiation_monochromator Si<111>
_diffrn_radiation_type Synchrotron
_diffrn_radiation_wavelength 0.71073
_diffrn_reflns_av_R_equivalents 0.0384
_diffrn_reflns_av_sigmaI/netI 0.0305
_diffrn_reflns_limit_h_max 12
_diffrn_reflns_limit_h_min -12
_diffrn_reflns_limit_k_max 18
_diffrn_reflns_limit_k_min -18
_diffrn_reflns_limit_l_max 27
_diffrn_reflns_limit_l_min -27
_diffrn_reflns_number 43942
_diffrn_reflns_theta_full 25.00
_diffrn_reflns_theta_max 25.00
_diffrn_reflns_theta_min 1.82
_diffrn_standards_decay_% 0
_diffrn_standards_interval_count 0
_diffrn_standards_interval_time 0
_diffrn_standards_number 0
_exptl_absorpt_coefficient_mu 0.611
_exptl_absorpt_correction_type none
_exptl_crystal_colour yellow
_exptl_crystal_density_diffrn 1.475
_exptl_crystal_density_method 'not measured'
_exptl_crystal_description plates
_exptl_crystal_F_000 1574
_exptl_crystal_size_max 0.03
_exptl_crystal_size_mid 0.02
_exptl_crystal_size_min 0.01
_refine_diff_density_max 1.153
_refine_diff_density_min -1.402
_refine_ls_extinction_method none
_refine_ls_goodness_of_fit_ref 1.333
_refine_ls_hydrogen_treatment mixed
_refine_ls_matrix_type full
_refine_ls_number_parameters 964
_refine_ls_number_reflns 11473
_refine_ls_number_restraints 270
_refine_ls_restrained_S_all 1.334
_refine_ls_R_factor_all 0.0582
_refine_ls_R_factor_gt 0.0509
_refine_ls_shift/su_max 0.001
_refine_ls_shift/su_mean 0.000
_refine_ls_structure_factor_coef Fsqd
_refine_ls_weighting_details 'calc w=1/[\s^2^(Fo^2^)+(0.1000P)^2^+0.5989P] where P=(Fo^2^+2Fc^2^)/3'
_refine_ls_weighting_scheme calc
_refine_ls_wR_factor_gt 0.1588
_refine_ls_wR_factor_ref 0.1642
_reflns_number_gt 9939
_reflns_number_total 11473
_reflns_threshold_expression I>2\s(I)
_cod_data_source_file tk5170.cif
_cod_data_source_block I
_cod_original_cell_volume 3468.9(12)
_cod_database_code 2237234
_cod_database_fobs_code 2237234

loop_
_symmetry_equiv_pos_as_xyz
'x, y, z'
'-x, -y, -z'

loop_
_atom_site_type_symbol
_atom_site_label
_atom_site_fract_x
_atom_site_fract_y
_atom_site_fract_z
_atom_site_U_iso_or_equiv
_atom_site_adp_type
_atom_site_calc_flag
_atom_site_refinement_flags
_atom_site_occupancy
_atom_site_symmetry_multiplicity
_atom_site_disorder_assembly
_atom_site_disorder_group
Rh Rh1 0.60101(3) 1.202962(19) -0.134418(12) 0.02157(12) Uani d . 1 1 . .
C C1C 0.6876(5) 1.1042(3) -0.1908(2) 0.0417(11) Uani d . 1 1 . .
H H1C 0.7331 1.1033 -0.1568 0.050 Uiso calc R 1 1 . .
C C2C 0.7299(5) 1.1861(3) -0.20809(17) 0.0353(10) Uani d . 1 1 . .
H H2C 0.8030 1.2361 -0.1854 0.042 Uiso calc R 1 1 . .
C C3C 0.6669(7) 1.2010(6) -0.2608(3) 0.074(2) Uani d . 1 1 . .
H H3C 0.7160 1.2101 -0.2933 0.089 Uiso calc R 1 1 . .
C C4C 0.5322(6) 1.2011(6) -0.2610(3) 0.074(2) Uani d . 1 1 . .
H H4C 0.4918 1.2102 -0.2935 0.089 Uiso calc R 1 1 . .
C C5C 0.4553(4) 1.1865(3) -0.20789(17) 0.0332(9) Uani d . 1 1 . .
H H5C 0.4334 1.2367 -0.1848 0.040 Uiso calc R 1 1 . .
C C6C 0.4158(5) 1.1050(3) -0.1915(2) 0.0417(11) Uani d . 1 1 . .
H H6C 0.3685 1.1038 -0.1578 0.050 Uiso calc R 1 1 . .
C C7C 0.4411(7) 1.0166(4) -0.2224(4) 0.085(2) Uani d . 1 1 . .
H H7C 0.3691 0.9625 -0.2416 0.102 Uiso calc R 1 1 . .
C C8C 0.5743(7) 1.0162(4) -0.2224(4) 0.087(2) Uani d . 1 1 . .
H H8C 0.5918 0.9620 -0.2417 0.104 Uiso calc R 1 1 . .
N N1B 0.7968(3) 1.2112(2) -0.03429(14) 0.0281(7) Uani d . 1 1 . .
N N2B 0.8752(3) 1.3339(2) -0.06641(14) 0.0286(7) Uani d . 1 1 . .
N N3B 0.4146(3) 1.2115(2) -0.03475(14) 0.0283(7) Uani d . 1 1 . .
N N4B 0.4581(3) 1.3342(2) -0.06650(14) 0.0281(7) Uani d . 1 1 . .
C C1B 0.7069(4) 1.1216(3) -0.02549(18) 0.0312(9) Uani d . 1 1 . .
H H1B1 0.7598 1.0822 -0.0227 0.037 Uiso calc R 1 1 . .
H H1B2 0.6399 1.0887 -0.0597 0.037 Uiso calc R 1 1 . .
C C2B 0.9229(4) 1.2639(3) -0.00328(18) 0.0341(10) Uani d . 1 1 . .
H H2B 0.9651 1.2489 0.0260 0.041 Uiso calc R 1 1 . .
C C3B 0.9726(4) 1.3406(3) -0.02344(18) 0.0344(10) Uani d . 1 1 . .
H H3B 1.0561 1.3888 -0.0111 0.041 Uiso calc R 1 1 . .
C C4B 0.7667(4) 1.2541(3) -0.07322(16) 0.0245(8) Uani d . 1 1 . .
C C5B 0.8905(5) 1.4033(3) -0.0994(2) 0.0378(10) Uani d . 1 1 . .
H H5B1 0.8084 1.3867 -0.1245 0.057 Uiso calc R 1 1 . .
H H5B2 0.9645 1.4049 -0.1236 0.057 Uiso calc R 1 1 . .
H H5B3 0.9086 1.4643 -0.0720 0.057 Uiso calc R 1 1 . .
C C6B 0.4144(4) 1.1213(3) -0.02577(18) 0.0305(9) Uani d . 1 1 . .
H H6B1 0.4484 1.0883 -0.0598 0.037 Uiso calc R 1 1 . .
H H6B2 0.3221 1.0821 -0.0232 0.037 Uiso calc R 1 1 . .
C C7B 0.3685(4) 1.3410(3) -0.02353(18) 0.0349(10) Uani d . 1 1 . .
H H7B 0.3338 1.3894 -0.0110 0.042 Uiso calc R 1 1 . .
C C8B 0.3415(4) 1.2638(3) -0.00349(18) 0.0335(9) Uani d . 1 1 . .
H H8B 0.2847 1.2487 0.0257 0.040 Uiso calc R 1 1 . .
C C9B 0.4873(4) 1.2543(3) -0.07371(16) 0.0237(8) Uani d . 1 1 . .
C C10B 0.5125(5) 1.4037(3) -0.0996(2) 0.0380(10) Uani d . 1 1 . .
H H10A 0.5735 1.3849 -0.1263 0.057 Uiso calc R 1 1 . .
H H10B 0.5605 1.4640 -0.0722 0.057 Uiso calc R 1 1 . .
H H10C 0.4395 1.4083 -0.1221 0.057 Uiso calc R 1 1 . .
Rh Rh2 0.30618(4) 0.61278(2) 0.415306(15) 0.03863(14) Uani d . 1 1 . .
C C1E 0.3928(6) 0.5140(4) 0.4374(3) 0.0533(13) Uani d . 1 1 . .
H H1E 0.4393 0.5146 0.4035 0.064 Uiso calc R 1 1 . .
C C2E 0.4338(6) 0.5957(4) 0.4838(2) 0.0486(12) Uani d . 1 1 . .
H H2E 0.5062 0.6463 0.4786 0.058 Uiso calc R 1 1 . .
C C3E 0.3717(8) 0.6099(7) 0.5419(3) 0.089(2) Uani d . 1 1 . .
H H3E1 0.3745 0.5607 0.5596 0.107 Uiso calc R 1 1 . .
H H3E2 0.4297 0.6694 0.5682 0.107 Uiso calc R 1 1 . .
C C4E 0.2381(7) 0.6104(7) 0.5416(3) 0.089(2) Uani d . 1 1 . .
H H4E1 0.2407 0.6701 0.5679 0.107 Uiso calc R 1 1 . .
H H4E2 0.1856 0.5614 0.5594 0.107 Uiso calc R 1 1 . .
C C5E 0.1602(6) 0.5968(4) 0.4835(2) 0.0487(12) Uani d . 1 1 . .
H H5E 0.1369 0.6470 0.4784 0.058 Uiso calc R 1 1 . .
C C6E 0.1207(5) 0.5140(4) 0.4370(3) 0.0515(13) Uani d . 1 1 . .
H H6E 0.0759 0.5141 0.4025 0.062 Uiso calc R 1 1 . .
C C7E 0.1443(7) 0.4247(4) 0.4377(4) 0.094(3) Uani d . 1 1 . .
H H7E 0.0721 0.3709 0.4387 0.113 Uiso calc R 1 1 . .
C C8E 0.2791(7) 0.4240(4) 0.4370(5) 0.096(3) Uani d . 1 1 . .
H H8E 0.2968 0.3693 0.4364 0.115 Uiso calc R 1 1 . .
N N1D 0.5737(4) 0.7555(3) 0.40038(16) 0.0404(9) Uani d . 1 1 . .
N N2D 0.5296(4) 0.6290(3) 0.32954(17) 0.0429(9) Uani d . 1 1 . .
N N3D 0.1805(4) 0.7558(3) 0.39959(17) 0.0397(9) Uani d . 1 1 . .
N N4D 0.0999(4) 0.6295(3) 0.32853(17) 0.0413(9) Uani d . 1 1 . .
C C1D 0.5603(6) 0.8278(3) 0.45105(19) 0.0454(12) Uani d . 1 1 . .
H H1D1 0.6468 0.8593 0.4752 0.054 Uiso calc R 1 1 . .
H H1D2 0.4946 0.7979 0.4755 0.054 Uiso calc R 1 1 . .
C C2D 0.6872(5) 0.7661(4) 0.3674(2) 0.0459(12) Uani d . 1 1 . .
H H2D 0.7668 0.8183 0.3752 0.055 Uiso calc R 1 1 . .
C C3D 0.6599(5) 0.6878(4) 0.3231(2) 0.0488(13) Uani d . 1 1 . .
H H3D 0.7157 0.6747 0.2938 0.059 Uiso calc R 1 1 . .
C C4D 0.4766(4) 0.6702(3) 0.37734(18) 0.0355(10) Uani d . 1 1 . .
C C5D 0.4610(5) 0.5341(4) 0.2892(2) 0.0503(13) Uani d . 1 1 . .
H H5D1 0.5012 0.4912 0.2976 0.075 Uiso calc R 1 1 . .
H H5D2 0.4707 0.5363 0.2486 0.075 Uiso calc R 1 1 . .
H H5D3 0.3664 0.5130 0.2953 0.075 Uiso calc R 1 1 . .
C C6D 0.2675(5) 0.8278(3) 0.45104(19) 0.0432(11) Uani d . 1 1 . .
H H6D1 0.3034 0.7972 0.4751 0.052 Uiso calc R 1 1 . .
H H6D2 0.2131 0.8593 0.4754 0.052 Uiso calc R 1 1 . .
C C7D 0.0796(5) 0.7668(4) 0.3668(2) 0.0446(11) Uani d . 1 1 . .
H H7D 0.0528 0.8193 0.3744 0.053 Uiso calc R 1 1 . .
C C8D 0.0278(5) 0.6878(4) 0.3221(2) 0.0478(12) Uani d . 1 1 . .
H H8D -0.0418 0.6745 0.2929 0.057 Uiso calc R 1 1 . .
C C9D 0.1938(5) 0.6706(3) 0.37649(19) 0.0363(10) Uani d . 1 1 . .
C C10D 0.0738(5) 0.5352(4) 0.2884(2) 0.0492(13) Uani d . 1 1 . .
H H10D 0.1485 0.5148 0.2939 0.074 Uiso calc R 1 1 . .
H H10E 0.0638 0.5372 0.2478 0.074 Uiso calc R 1 1 . .
H H10F -0.0079 0.4918 0.2973 0.074 Uiso calc R 1 1 . .
O O1 0.6786(3) 1.1124(2) 0.37871(12) 0.0340(7) Uani d . 1 1 . .
O O2 0.8558(3) 1.1616(2) 0.28704(13) 0.0363(7) Uani d . 1 1 . .
O O3 0.7223(3) 1.1987(2) 0.19369(12) 0.0344(7) Uani d . 1 1 . .
O O4 0.4766(3) 1.1983(2) 0.19345(12) 0.0335(6) Uani d . 1 1 . .
O O5 0.3066(3) 1.1615(2) 0.28660(12) 0.0369(7) Uani d . 1 1 . .
O O6 0.4340(3) 1.1127(2) 0.37851(12) 0.0339(7) Uani d . 1 1 . .
C C1A 0.5216(4) 1.1773(3) 0.13866(19) 0.0317(9) Uani d . 1 1 . .
C C2A 0.6552(4) 1.1773(3) 0.13903(18) 0.0304(9) Uani d . 1 1 . .
C C3A 0.8586(4) 1.2031(4) 0.1962(2) 0.0435(11) Uani d . 1 1 . .
H H3A1 0.9113 1.2468 0.1748 0.052 Uiso calc R 1 1 . .
H H3A2 0.8636 1.1414 0.1779 0.052 Uiso calc R 1 1 . .
C C4A 0.9142(4) 1.2359(4) 0.2608(2) 0.0452(12) Uani d . 1 1 . .
H H4A1 1.0121 1.2532 0.2640 0.054 Uiso calc R 1 1 . .
H H4A2 0.8920 1.2907 0.2812 0.054 Uiso calc R 1 1 . .
C C5A 0.8937(4) 1.1889(3) 0.34887(19) 0.0396(10) Uani d . 1 1 . .
H H5A1 0.8754 1.2461 0.3674 0.047 Uiso calc R 1 1 . .
H H5A2 0.9901 1.2018 0.3561 0.047 Uiso calc R 1 1 . .
C C6A 0.8145(4) 1.1110(3) 0.37545(19) 0.0375(10) Uani d . 1 1 . .
H H6A1 0.8134 1.0506 0.3507 0.045 Uiso calc R 1 1 . .
H H6A2 0.8559 1.1208 0.4150 0.045 Uiso calc R 1 1 . .
C C7A 0.5869(5) 1.0409(3) 0.39693(16) 0.0320(9) Uani d . 1 1 . .
C C8A 0.4550(4) 1.0409(3) 0.39693(16) 0.0313(9) Uani d . 1 1 . .
C C9A 0.2965(5) 1.1112(3) 0.37474(19) 0.0382(10) Uani d . 1 1 . .
H H9A1 0.2646 1.1207 0.4141 0.046 Uiso calc R 1 1 . .
H H9A2 0.2373 1.0508 0.3497 0.046 Uiso calc R 1 1 . .
C C10A 0.2957(5) 1.1893(3) 0.3483(2) 0.0404(11) Uani d . 1 1 . .
H H10G 0.2121 1.2022 0.3551 0.049 Uiso calc R 1 1 . .
H H10H 0.3711 1.2463 0.3670 0.049 Uiso calc R 1 1 . .
C C11A 0.3212(5) 1.2358(4) 0.2599(2) 0.0455(12) Uani d . 1 1 . .
H H11A 0.3980 1.2909 0.2801 0.055 Uiso calc R 1 1 . .
H H11B 0.2403 1.2527 0.2628 0.055 Uiso calc R 1 1 . .
C C12A 0.3435(5) 1.2024(4) 0.1950(2) 0.0438(11) Uani d . 1 1 . .
H H12A 0.2769 1.1405 0.1767 0.053 Uiso calc R 1 1 . .
H H12B 0.3345 1.2459 0.1734 0.053 Uiso calc R 1 1 . .
C C13A 0.7080(4) 1.1548(3) 0.08491(18) 0.0311(9) Uani d . 1 1 . .
H H13A 0.7948 1.1515 0.0850 0.037 Uiso calc R 1 1 . .
C C14A 0.6355(4) 1.1370(3) 0.03055(18) 0.0299(9) Uani d . 1 1 . .
C C15A 0.5010(4) 1.1365(3) 0.03027(18) 0.0296(9) Uani d . 1 1 . .
C C16A 0.4464(4) 1.1551(3) 0.08463(18) 0.0306(9) Uani d . 1 1 . .
H H16A 0.3567 1.1525 0.0846 0.037 Uiso calc R 1 1 . .
C C17A 0.6171(5) 0.9720(3) 0.41512(17) 0.0372(10) Uani d . 1 1 . .
H H17A 0.7059 0.9725 0.4156 0.045 Uiso calc R 1 1 . .
C C18A 0.5160(5) 0.9009(3) 0.43301(17) 0.0376(10) Uani d . 1 1 . .
C C19A 0.3853(5) 0.9012(3) 0.43272(17) 0.0379(10) Uani d . 1 1 . .
C C20A 0.3553(5) 0.9719(3) 0.41488(16) 0.0346(10) Uani d . 1 1 . .
H H20A 0.2671 0.9725 0.4151 0.042 Uiso calc R 1 1 . .
P P1A 0.19646(11) 0.39244(7) 0.14549(5) 0.0278(2) Uani d . 1 1 . .
F F1A 0.1875(3) 0.37509(17) 0.21079(11) 0.0372(6) Uani d . 1 1 . .
F F2A 0.0449(2) 0.39352(18) 0.14514(11) 0.0392(6) Uani d . 1 1 . .
F F3A 0.2524(3) 0.50461(16) 0.17484(10) 0.0368(6) Uani d . 1 1 . .
F F4A 0.2050(3) 0.40926(17) 0.08006(10) 0.0365(6) Uani d . 1 1 . .
F F5A 0.3491(2) 0.39321(18) 0.14568(11) 0.0402(6) Uani d . 1 1 . .
F F6A 0.1401(3) 0.28038(16) 0.11634(11) 0.0390(6) Uani d . 1 1 . .
P P1B 0.0000 1.0000 0.5000 0.0398(4) Uani d SDU 1 2 . .
F F1B -0.0190(4) 0.9672(3) 0.42946(13) 0.0703(9) Uani d DU 1 1 . .
F F22B 0.1506(9) 1.0019(16) 0.4994(9) 0.061(5) Uani d PDU 0.30 1 A 1
F F32B -0.046(2) 0.8950(7) 0.5037(11) 0.062(5) Uani d PDU 0.30 1 A 1
F F23B 0.1154(13) 0.9564(11) 0.4983(8) 0.080(4) Uani d PDU 0.35 1 A 2
F F33B -0.1021(11) 0.9003(6) 0.5006(6) 0.059(3) Uani d PDU 0.35 1 A 2
F F21B 0.1585(8) 1.0443(11) 0.5000(10) 0.079(5) Uani d PDU 0.35 1 A 3
F F31B 0.0081(15) 0.9019(7) 0.5011(9) 0.067(4) Uani d PDU 0.35 1 A 3
P P1C 1.0000 1.0000 0.0000 0.0819(9) Uani d SDU 1 2 . .
F F11C 1.1315(7) 1.0416(6) 0.0452(4) 0.091(2) Uani d PDU 0.70 1 B 1
F F21C 0.9550(12) 0.9040(4) 0.0199(4) 0.088(2) Uani d PDU 0.70 1 B 1
F F31C 0.9107(4) 1.0365(3) 0.0469(3) 0.0743(16) Uani d PDU 0.70 1 B 1
F F12C 1.1046(19) 1.0121(15) 0.0538(9) 0.100(4) Uani d PDU 0.30 1 B 2
F F22C 0.934(3) 0.8909(7) -0.0044(12) 0.117(7) Uani d PDU 0.30 1 B 2
F F32C 0.9967(16) 0.9995(10) 0.0678(4) 0.109(4) Uani d PDU 0.30 1 B 2
C C1AN 0.9134(9) 0.8276(9) 0.1387(4) 0.055(3) Uani d PDU 0.50 1 . .
H H1A1 0.9349 0.8854 0.1698 0.082 Uiso calc PR 0.50 1 . .
H H1A2 0.8399 0.8219 0.1117 0.082 Uiso calc PR 0.50 1 . .
H H1A3 0.9915 0.8279 0.1174 0.082 Uiso calc PR 0.50 1 . .
C C2AN 0.8752(10) 0.7509(9) 0.1639(5) 0.054(3) Uani d PDU 0.50 1 . .
N N1AN 0.8448(10) 0.6893(9) 0.1857(5) 0.077(3) Uani d PDU 0.50 1 . .
C C1BN 0.703(2) 0.4071(14) 0.1200(8) 0.146(8) Uiso d PDU 0.75 1 C 1
H H1B3 0.7262 0.4593 0.1552 0.218 Uiso calc PR 0.75 1 C 1
H H1B4 0.7608 0.3709 0.1210 0.218 Uiso calc PR 0.75 1 C 1
H H1B5 0.6102 0.3679 0.1187 0.218 Uiso calc PR 0.75 1 C 1
C C2BN 0.7218(18) 0.4410(10) 0.0692(6) 0.112(4) Uiso d PDU 0.75 1 C 1
N N1BN 0.7401(10) 0.4796(7) 0.0313(5) 0.105(3) Uiso d PDU 0.75 1 C 1
C C1CN 0.697(3) 0.3958(11) 0.0953(6) 0.044(5) Uani d PDU 0.25 1 D 2
H H1C1 0.7124 0.4431 0.0741 0.065 Uiso calc PR 0.25 1 D 2
H H1C2 0.6053 0.3528 0.0855 0.065 Uiso calc PR 0.25 1 D 2
H H1C3 0.7583 0.3619 0.0841 0.065 Uiso calc PR 0.25 1 D 2
C C2CN 0.720(2) 0.4395(14) 0.1575(6) 0.039(4) Uani d PDU 0.25 1 D 2
N N1CN 0.7334(18) 0.4674(16) 0.2089(6) 0.064(5) Uani d PDU 0.25 1 D 2
O O2W 0.8088(13) 0.6125(9) 0.4157(6) 0.043(3) Uiso d PDU 0.25 1 . .
H H2WA 0.762(12) 0.647(9) 0.432(7) 0.041(9) Uiso d PDU 0.25 1 . .
H H2WB 0.890(6) 0.646(9) 0.433(7) 0.041(9) Uiso d PDU 0.25 1 . .
O O3W 0.014(2) 0.0323(16) 0.2510(11) 0.093(6) Uiso d PDU 0.25 1 . .
H H3WA -0.040(16) 0.064(13) 0.252(13) 0.092(10) Uiso d PDU 0.25 1 . .
H H3WB 0.092(9) 0.077(11) 0.254(13) 0.092(10) Uiso d PDU 0.25 1 . .
O O1W 0.7268(9) 0.4509(5) 0.3262(4) 0.068(2) Uani d PDU 0.50 1 . .
H H1WA 0.677(7) 0.3972(13) 0.332(4) 0.063(6) Uiso d PDU 0.50 1 . .
H H1WB 0.739(11) 0.433(5) 0.2886(15) 0.061(6) Uiso d PDU 0.50 1 . .
O O1M 0.6277(4) 0.2579(2) 0.31771(14) 0.0453(8) Uani d DU 1 1 . .
H H1MA 0.607(4) 0.211(2) 0.333(2) 0.044(5) Uiso d DU 1 1 . .
H H1MB 0.702(3) 0.257(3) 0.302(2) 0.049(5) Uiso d DU 1 1 . .

loop_
_atom_site_aniso_label
_atom_site_aniso_U_11
_atom_site_aniso_U_22
_atom_site_aniso_U_33
_atom_site_aniso_U_12
_atom_site_aniso_U_13
_atom_site_aniso_U_23
Rh1 0.02500(18) 0.02144(18) 0.01569(17) 0.00805(12) -0.00344(12) 0.00066(12)
C1C 0.058(3) 0.041(3) 0.031(2) 0.032(2) 0.003(2) -0.0012(19)
C2C 0.043(2) 0.046(3) 0.0172(18) 0.021(2) 0.0062(18) 0.0013(18)
C3C 0.068(4) 0.143(7) 0.043(3) 0.055(4) 0.021(3) 0.054(4)
C4C 0.060(3) 0.148(7) 0.040(3) 0.047(4) 0.008(3) 0.056(4)
C5C 0.032(2) 0.047(3) 0.0179(18) 0.0153(19) -0.0089(17) 0.0022(17)
C6C 0.038(2) 0.040(3) 0.032(2) 0.002(2) -0.0161(19) -0.0012(19)
C7C 0.064(4) 0.035(3) 0.120(6) 0.009(3) -0.038(4) -0.032(3)
C8C 0.072(4) 0.032(3) 0.128(6) 0.017(3) 0.013(4) -0.027(3)
N1B 0.0321(18) 0.0330(18) 0.0203(16) 0.0150(14) -0.0028(14) 0.0042(14)
N2B 0.0285(17) 0.0281(18) 0.0261(17) 0.0104(14) -0.0047(14) 0.0015(14)
N3B 0.0254(16) 0.0331(18) 0.0235(16) 0.0084(14) -0.0041(14) 0.0050(14)
N4B 0.0277(17) 0.0289(18) 0.0239(16) 0.0092(14) 0.0000(14) 0.0014(14)
C1B 0.037(2) 0.031(2) 0.029(2) 0.0174(18) 0.0014(18) 0.0083(17)
C2B 0.029(2) 0.049(3) 0.025(2) 0.0188(19) -0.0056(17) 0.0055(19)
C3B 0.031(2) 0.038(2) 0.027(2) 0.0100(18) -0.0098(18) -0.0006(18)
C4B 0.0228(18) 0.026(2) 0.0224(18) 0.0102(15) -0.0001(15) 0.0008(15)
C5B 0.039(2) 0.028(2) 0.042(2) 0.0070(18) -0.004(2) 0.0079(19)
C6B 0.030(2) 0.031(2) 0.027(2) 0.0073(17) -0.0004(17) 0.0065(17)
C7B 0.034(2) 0.041(2) 0.028(2) 0.0178(19) 0.0007(18) 0.0023(18)
C8B 0.027(2) 0.049(3) 0.0229(19) 0.0155(19) 0.0049(17) 0.0045(18)
C9B 0.0226(18) 0.0231(19) 0.0220(18) 0.0068(15) -0.0050(15) 0.0018(15)
C10B 0.044(2) 0.028(2) 0.043(2) 0.0135(19) 0.006(2) 0.0092(19)
Rh2 0.0490(2) 0.0290(2) 0.0288(2) 0.01073(16) -0.00532(17) -0.00377(15)
C1E 0.070(4) 0.035(3) 0.053(3) 0.021(2) 0.001(3) 0.006(2)
C2E 0.071(3) 0.041(3) 0.036(2) 0.024(2) -0.003(2) 0.008(2)
C3E 0.110(6) 0.136(7) 0.042(3) 0.079(6) -0.002(4) 0.013(4)
C4E 0.066(4) 0.136(7) 0.043(3) 0.016(4) -0.006(3) 0.015(4)
C5E 0.061(3) 0.042(3) 0.030(2) 0.003(2) 0.006(2) 0.007(2)
C6E 0.052(3) 0.037(3) 0.054(3) 0.005(2) -0.004(2) 0.006(2)
C7E 0.061(4) 0.035(3) 0.178(9) 0.005(3) -0.011(5) 0.032(4)
C8E 0.078(5) 0.034(3) 0.178(9) 0.021(3) 0.027(5) 0.028(4)
N1D 0.049(2) 0.035(2) 0.0308(19) 0.0139(17) -0.0159(18) 0.0006(16)
N2D 0.042(2) 0.042(2) 0.037(2) 0.0175(18) -0.0125(18) -0.0065(17)
N3D 0.047(2) 0.034(2) 0.0329(19) 0.0126(17) 0.0077(17) 0.0019(16)
N4D 0.037(2) 0.043(2) 0.035(2) 0.0141(17) -0.0022(17) -0.0045(17)
C1D 0.074(3) 0.033(2) 0.023(2) 0.014(2) -0.014(2) 0.0012(18)
C2D 0.036(2) 0.048(3) 0.052(3) 0.015(2) -0.011(2) 0.009(2)
C3D 0.033(2) 0.051(3) 0.055(3) 0.018(2) -0.011(2) -0.002(2)
C4D 0.042(2) 0.032(2) 0.027(2) 0.0130(19) -0.0102(19) -0.0015(17)
C5D 0.048(3) 0.049(3) 0.041(3) 0.019(2) -0.011(2) -0.012(2)
C6D 0.066(3) 0.032(2) 0.022(2) 0.012(2) 0.010(2) 0.0004(18)
C7D 0.035(2) 0.044(3) 0.052(3) 0.016(2) 0.010(2) 0.007(2)
C8D 0.034(2) 0.057(3) 0.049(3) 0.021(2) 0.003(2) 0.002(2)
C9D 0.041(2) 0.033(2) 0.027(2) 0.0103(19) 0.0000(19) -0.0016(18)
C10D 0.045(3) 0.049(3) 0.039(3) 0.017(2) -0.008(2) -0.013(2)
O1 0.0407(16) 0.0329(16) 0.0259(14) 0.0113(13) -0.0031(13) 0.0054(12)
O2 0.0378(16) 0.0405(17) 0.0263(14) 0.0085(13) -0.0040(13) 0.0089(13)
O3 0.0340(15) 0.0422(17) 0.0265(14) 0.0113(13) -0.0012(13) 0.0115(13)
O4 0.0386(16) 0.0404(17) 0.0267(14) 0.0180(13) 0.0045(13) 0.0121(13)
O5 0.0503(18) 0.0416(17) 0.0241(14) 0.0225(15) 0.0032(13) 0.0092(13)
O6 0.0415(16) 0.0339(16) 0.0258(14) 0.0140(13) -0.0002(13) 0.0059(12)
C1A 0.038(2) 0.031(2) 0.030(2) 0.0132(18) 0.0010(18) 0.0136(17)
C2A 0.034(2) 0.029(2) 0.029(2) 0.0093(17) 0.0016(18) 0.0133(17)
C3A 0.030(2) 0.064(3) 0.039(2) 0.009(2) 0.002(2) 0.027(2)
C4A 0.029(2) 0.054(3) 0.043(3) -0.001(2) -0.008(2) 0.020(2)
C5A 0.034(2) 0.046(3) 0.031(2) 0.009(2) -0.0103(19) 0.004(2)
C6A 0.044(2) 0.045(3) 0.025(2) 0.018(2) -0.0053(19) 0.0078(19)
C7A 0.048(2) 0.029(2) 0.0130(17) 0.0098(18) -0.0031(17) -0.0010(15)
C8A 0.047(2) 0.029(2) 0.0135(17) 0.0116(18) -0.0010(17) -0.0004(15)
C9A 0.040(2) 0.048(3) 0.024(2) 0.014(2) 0.0056(19) 0.0068(19)
C10A 0.048(3) 0.047(3) 0.030(2) 0.027(2) 0.004(2) 0.003(2)
C11A 0.055(3) 0.056(3) 0.044(3) 0.038(3) 0.014(2) 0.021(2)
C12A 0.049(3) 0.063(3) 0.040(3) 0.037(2) 0.010(2) 0.027(2)
C13A 0.033(2) 0.032(2) 0.032(2) 0.0133(17) 0.0001(18) 0.0135(18)
C14A 0.040(2) 0.026(2) 0.0260(19) 0.0115(17) 0.0032(17) 0.0108(16)
C15A 0.033(2) 0.027(2) 0.028(2) 0.0076(17) -0.0023(17) 0.0097(16)
C16A 0.029(2) 0.037(2) 0.029(2) 0.0114(17) 0.0044(17) 0.0159(18)
C17A 0.057(3) 0.034(2) 0.0153(18) 0.017(2) -0.0090(19) -0.0036(16)
C18A 0.060(3) 0.027(2) 0.0170(18) 0.009(2) -0.0047(19) -0.0022(16)
C19A 0.058(3) 0.029(2) 0.0163(18) 0.008(2) -0.0001(19) -0.0023(16)
C20A 0.047(3) 0.032(2) 0.0140(17) 0.0071(19) 0.0001(18) -0.0025(16)
P1A 0.0322(5) 0.0249(5) 0.0232(5) 0.0090(4) -0.0024(4) 0.0027(4)
F1A 0.0494(15) 0.0320(13) 0.0295(12) 0.0109(11) 0.0015(11) 0.0117(10)
F2A 0.0361(13) 0.0452(15) 0.0392(14) 0.0191(11) 0.0050(11) 0.0094(12)
F3A 0.0531(15) 0.0251(12) 0.0273(12) 0.0085(11) -0.0008(11) 0.0054(10)
F4A 0.0453(14) 0.0388(14) 0.0228(11) 0.0135(11) -0.0026(10) 0.0057(10)
F5A 0.0335(13) 0.0446(15) 0.0415(14) 0.0144(11) -0.0043(11) 0.0089(12)
F6A 0.0446(14) 0.0252(12) 0.0385(14) 0.0086(11) -0.0046(11) -0.0018(10)
P1B 0.0355(9) 0.0525(11) 0.0317(8) 0.0184(8) -0.0011(7) 0.0079(7)
F1B 0.090(2) 0.082(2) 0.0338(16) 0.0303(19) -0.0012(16) 0.0050(15)
F22B 0.034(6) 0.088(11) 0.061(6) 0.031(6) -0.001(6) 0.008(11)
F32B 0.055(10) 0.070(6) 0.063(7) 0.021(6) -0.011(10) 0.024(5)
F23B 0.065(7) 0.083(7) 0.078(6) 0.019(6) -0.009(6) 0.009(7)
F33B 0.048(6) 0.073(6) 0.053(5) 0.022(5) -0.008(6) 0.009(4)
F21B 0.068(7) 0.080(9) 0.081(7) 0.030(6) 0.004(5) 0.003(8)
F31B 0.054(7) 0.076(6) 0.066(6) 0.023(5) -0.002(7) 0.010(5)
P1C 0.0369(10) 0.0391(11) 0.153(3) 0.0145(9) -0.0049(14) -0.0050(14)
F11C 0.034(4) 0.060(5) 0.158(6) 0.008(3) -0.005(4) 0.007(4)
F21C 0.097(5) 0.043(3) 0.104(6) 0.011(3) -0.014(5) 0.006(3)
F31C 0.0227(18) 0.057(3) 0.125(4) 0.0214(18) -0.002(2) -0.016(3)
F12C 0.028(5) 0.066(7) 0.174(7) 0.012(5) -0.001(6) -0.018(6)
F22C 0.099(10) 0.043(8) 0.164(14) 0.007(7) -0.029(12) -0.028(9)
F32C 0.069(5) 0.068(5) 0.150(6) 0.001(5) -0.005(6) -0.007(6)
C1AN 0.031(5) 0.109(9) 0.028(5) 0.040(5) 0.004(4) 0.005(5)
C2AN 0.024(4) 0.076(8) 0.061(7) 0.030(5) -0.002(4) 0.000(6)
N1AN 0.046(5) 0.100(9) 0.073(7) 0.038(6) -0.016(5) -0.014(6)
C1CN 0.087(13) 0.010(7) 0.015(8) -0.008(7) -0.010(8) 0.005(6)
C2CN 0.041(8) 0.053(9) 0.020(8) 0.022(7) -0.012(7) 0.000(7)
N1CN 0.044(9) 0.104(13) 0.036(8) 0.031(9) -0.009(7) -0.002(9)
O1W 0.089(5) 0.045(4) 0.062(4) 0.012(4) 0.003(4) 0.015(3)
O1M 0.055(2) 0.0443(19) 0.0305(16) 0.0154(16) 0.0011(15) 0.0024(14)

loop_
_atom_type_symbol
_atom_type_description
_atom_type_scat_dispersion_real
_atom_type_scat_dispersion_imag
_atom_type_scat_source
C C 0.0033 0.0016 'International Tables Vol C Tables 4.2.6.8 and 6.1.1.4'
H H 0.0000 0.0000 'International Tables Vol C Tables 4.2.6.8 and 6.1.1.4'
N N 0.0061 0.0033 'International Tables Vol C Tables 4.2.6.8 and 6.1.1.4'
O O 0.0106 0.0060 'International Tables Vol C Tables 4.2.6.8 and 6.1.1.4'
Rh Rh -1.1178 0.9187 'International Tables Vol C Tables 4.2.6.8 and 6.1.1.4'
P P 0.1023 0.0942 'International Tables Vol C Tables 4.2.6.8 and 6.1.1.4'
F F 0.0171 0.0103 'International Tables Vol C Tables 4.2.6.8 and 6.1.1.4'

loop_
_geom_angle_atom_site_label_1
_geom_angle_atom_site_label_2
_geom_angle_atom_site_label_3
_geom_angle_site_symmetry_1
_geom_angle_site_symmetry_3
_geom_angle
C9B Rh1 C4B . . 92.09(15)
C9B Rh1 C5C . . 90.57(15)
C4B Rh1 C5C . . 162.87(17)
C9B Rh1 C6C . . 90.60(17)
C4B Rh1 C6C . . 160.89(17)
C5C Rh1 C6C . . 35.85(17)
C9B Rh1 C1C . . 160.62(18)
C4B Rh1 C1C . . 90.47(17)
C5C Rh1 C1C . . 92.62(17)
C6C Rh1 C1C . . 80.97(19)
C9B Rh1 C2C . . 162.78(16)
C4B Rh1 C2C . . 90.74(16)
C5C Rh1 C2C . . 81.94(16)
C6C Rh1 C2C . . 92.27(18)
C1C Rh1 C2C . . 36.21(18)
C2C C1C C8C . . 125.2(5)
C2C C1C Rh1 . . 72.0(2)
C8C C1C Rh1 . . 108.7(4)
C2C C1C H1C . . 117.4
C8C C1C H1C . . 117.4
Rh1 C1C H1C . . 89.2
C1C C2C C3C . . 124.7(5)
C1C C2C Rh1 . . 71.8(3)
C3C C2C Rh1 . . 107.7(3)
C1C C2C H2C . . 117.6
C3C C2C H2C . . 117.6
Rh1 C2C H2C . . 90.5
C4C C3C C2C . . 119.6(5)
C4C C3C H3C . . 120.2
C2C C3C H3C . . 120.2
C3C C4C C5C . . 119.2(4)
C3C C4C H4C . . 120.4
C5C C4C H4C . . 120.4
C6C C5C C4C . . 124.3(5)
C6C C5C Rh1 . . 72.3(2)
C4C C5C Rh1 . . 108.0(3)
C6C C5C H5C . . 117.9
C4C C5C H5C . . 117.9
Rh1 C5C H5C . . 89.7
C5C C6C C7C . . 126.1(6)
C5C C6C Rh1 . . 71.9(2)
C7C C6C Rh1 . . 108.4(3)
C5C C6C H6C . . 116.9
C7C C6C H6C . . 116.9
Rh1 C6C H6C . . 89.7
C8C C7C C6C . . 119.5(5)
C8C C7C H7C . . 120.3
C6C C7C H7C . . 120.3
C7C C8C C1C . . 118.9(5)
C7C C8C H8C . . 120.5
C1C C8C H8C . . 120.5
C4B N1B C2B . . 110.7(3)
C4B N1B C1B . . 124.5(3)
C2B N1B C1B . . 124.8(3)
C4B N2B C3B . . 110.7(3)
C4B N2B C5B . . 125.4(3)
C3B N2B C5B . . 123.9(4)
C9B N3B C8B . . 111.2(3)
C9B N3B C6B . . 124.6(3)
C8B N3B C6B . . 124.2(3)
C9B N4B C7B . . 111.1(3)
C9B N4B C10B . . 124.7(3)
C7B N4B C10B . . 124.2(4)
N1B C1B C14A . . 111.6(3)
N1B C1B H1B1 . . 109.3
C14A C1B H1B1 . . 109.3
N1B C1B H1B2 . . 109.3
C14A C1B H1B2 . . 109.3
H1B1 C1B H1B2 . . 108.0
C3B C2B N1B . . 107.1(3)
C3B C2B H2B . . 126.5
N1B C2B H2B . . 126.5
C2B C3B N2B . . 106.5(4)
C2B C3B H3B . . 126.7
N2B C3B H3B . . 126.7
N1B C4B N2B . . 105.0(3)
N1B C4B Rh1 . . 127.1(3)
N2B C4B Rh1 . . 127.7(3)
N2B C5B H5B1 . . 109.5
N2B C5B H5B2 . . 109.5
H5B1 C5B H5B2 . . 109.5
N2B C5B H5B3 . . 109.5
H5B1 C5B H5B3 . . 109.5
H5B2 C5B H5B3 . . 109.5
N3B C6B C15A . . 111.6(3)
N3B C6B H6B1 . . 109.3
C15A C6B H6B1 . . 109.3
N3B C6B H6B2 . . 109.3
C15A C6B H6B2 . . 109.3
H6B1 C6B H6B2 . . 108.0
C8B C7B N4B . . 106.6(4)
C8B C7B H7B . . 126.7
N4B C7B H7B . . 126.7
C7B C8B N3B . . 106.7(4)
C7B C8B H8B . . 126.7
N3B C8B H8B . . 126.7
N3B C9B N4B . . 104.4(3)
N3B C9B Rh1 . . 127.1(3)
N4B C9B Rh1 . . 128.3(3)
N4B C10B H10A . . 109.5
N4B C10B H10B . . 109.5
H10A C10B H10B . . 109.5
N4B C10B H10C . . 109.5
H10A C10B H10C . . 109.5
H10B C10B H10C . . 109.5
C4D Rh2 C9D . . 93.91(18)
C4D Rh2 C1E . . 90.3(2)
C9D Rh2 C1E . . 163.54(19)
C4D Rh2 C6E . . 163.53(19)
C9D Rh2 C6E . . 90.5(2)
C1E Rh2 C6E . . 81.3(2)
C4D Rh2 C2E . . 89.0(2)
C9D Rh2 C2E . . 159.12(18)
C1E Rh2 C2E . . 36.66(19)
C6E Rh2 C2E . . 92.5(2)
C4D Rh2 C5E . . 158.85(18)
C9D Rh2 C5E . . 88.8(2)
C1E Rh2 C5E . . 93.1(2)
C6E Rh2 C5E . . 36.91(19)
C2E Rh2 C5E . . 81.4(2)
C2E C1E C8E . . 125.6(6)
C2E C1E Rh2 . . 72.0(3)
C8E C1E Rh2 . . 108.9(4)
C2E C1E H1E . . 117.2
C8E C1E H1E . . 117.2
Rh2 C1E H1E . . 89.1
C1E C2E C3E . . 125.7(6)
C1E C2E Rh2 . . 71.4(3)
C3E C2E Rh2 . . 108.7(4)
C1E C2E H2E . . 117.2
C3E C2E H2E . . 117.2
Rh2 C2E H2E . . 89.9
C4E C3E C2E . . 118.9(6)
C4E C3E H3E1 . . 107.6
C2E C3E H3E1 . . 107.6
C4E C3E H3E2 . . 107.6
C2E C3E H3E2 . . 107.6
H3E1 C3E H3E2 . . 107.0
C3E C4E C5E . . 119.9(6)
C3E C4E H4E1 . . 107.4
C5E C4E H4E1 . . 107.4
C3E C4E H4E2 . . 107.4
C5E C4E H4E2 . . 107.4
H4E1 C4E H4E2 . . 106.9
C6E C5E C4E . . 124.4(6)
C6E C5E Rh2 . . 70.9(3)
C4E C5E Rh2 . . 107.8(4)
C6E C5E H5E . . 117.8
C4E C5E H5E . . 117.8
Rh2 C5E H5E . . 91.4
C5E C6E C7E . . 125.6(6)
C5E C6E Rh2 . . 72.2(3)
C7E C6E Rh2 . . 109.2(4)
C5E C6E H6E . . 117.2
C7E C6E H6E . . 117.2
Rh2 C6E H6E . . 88.5
C8E C7E C6E . . 118.7(5)
C8E C7E H7E . . 120.7
C6E C7E H7E . . 120.7
C7E C8E C1E . . 118.5(5)
C7E C8E H8E . . 120.8
C1E C8E H8E . . 120.8
C4D N1D C2D . . 110.8(4)
C4D N1D C1D . . 124.6(4)
C2D N1D C1D . . 124.6(4)
C4D N2D C3D . . 111.6(4)
C4D N2D C5D . . 124.9(4)
C3D N2D C5D . . 123.5(4)
C9D N3D C7D . . 111.3(4)
C9D N3D C6D . . 123.5(4)
C7D N3D C6D . . 125.2(4)
C9D N4D C8D . . 111.6(4)
C9D N4D C10D . . 124.9(4)
C8D N4D C10D . . 123.4(4)
N1D C1D C18A . . 113.3(3)
N1D C1D H1D1 . . 108.9
C18A C1D H1D1 . . 108.9
N1D C1D H1D2 . . 108.9
C18A C1D H1D2 . . 108.9
H1D1 C1D H1D2 . . 107.7
C3D C2D N1D . . 107.4(4)
C3D C2D H2D . . 126.3
N1D C2D H2D . . 126.3
C2D C3D N2D . . 106.1(5)
C2D C3D H3D . . 127.0
N2D C3D H3D . . 127.0
N1D C4D N2D . . 104.2(4)
N1D C4D Rh2 . . 126.1(3)
N2D C4D Rh2 . . 129.0(3)
N2D C5D H5D1 . . 109.5
N2D C5D H5D2 . . 109.5
H5D1 C5D H5D2 . . 109.5
N2D C5D H5D3 . . 109.5
H5D1 C5D H5D3 . . 109.5
H5D2 C5D H5D3 . . 109.5
N3D C6D C19A . . 112.6(3)
N3D C6D H6D1 . . 109.1
C19A C6D H6D1 . . 109.1
N3D C6D H6D2 . . 109.1
C19A C6D H6D2 . . 109.1
H6D1 C6D H6D2 . . 107.8
C8D C7D N3D . . 107.3(4)
C8D C7D H7D . . 126.3
N3D C7D H7D . . 126.3
C7D C8D N4D . . 105.9(4)
C7D C8D H8D . . 127.0
N4D C8D H8D . . 127.0
N4D C9D N3D . . 103.8(4)
N4D C9D Rh2 . . 129.1(3)
N3D C9D Rh2 . . 126.3(3)
N4D C10D H10D . . 109.5
N4D C10D H10E . . 109.5
H10D C10D H10E . . 109.5
N4D C10D H10F . . 109.5
H10D C10D H10F . . 109.5
H10E C10D H10F . . 109.5
C7A O1 C6A . . 116.5(3)
C4A O2 C5A . . 111.9(3)
C2A O3 C3A . . 117.9(3)
C1A O4 C12A . . 116.9(3)
C10A O5 C11A . . 111.7(4)
C8A O6 C9A . . 116.7(3)
O4 C1A C16A . . 125.4(4)
O4 C1A C2A . . 115.2(3)
C16A C1A C2A . . 119.3(4)
O3 C2A C13A . . 125.2(4)
O3 C2A C1A . . 116.0(4)
C13A C2A C1A . . 118.8(4)
O3 C3A C4A . . 108.0(4)
O3 C3A H3A1 . . 110.1
C4A C3A H3A1 . . 110.1
O3 C3A H3A2 . . 110.1
C4A C3A H3A2 . . 110.1
H3A1 C3A H3A2 . . 108.4
O2 C4A C3A . . 108.2(4)
O2 C4A H4A1 . . 110.1
C3A C4A H4A1 . . 110.1
O2 C4A H4A2 . . 110.1
C3A C4A H4A2 . . 110.1
H4A1 C4A H4A2 . . 108.4
O2 C5A C6A . . 109.3(4)
O2 C5A H5A1 . . 109.8
C6A C5A H5A1 . . 109.8
O2 C5A H5A2 . . 109.8
C6A C5A H5A2 . . 109.8
H5A1 C5A H5A2 . . 108.3
O1 C6A C5A . . 107.6(3)
O1 C6A H6A1 . . 110.2
C5A C6A H6A1 . . 110.2
O1 C6A H6A2 . . 110.2
C5A C6A H6A2 . . 110.2
H6A1 C6A H6A2 . . 108.5
O1 C7A C17A . . 125.0(4)
O1 C7A C8A . . 115.6(4)
C17A C7A C8A . . 119.4(4)
O6 C8A C20A . . 124.6(4)
O6 C8A C7A . . 115.6(4)
C20A C8A C7A . . 119.9(4)
O6 C9A C10A . . 107.5(4)
O6 C9A H9A1 . . 110.2
C10A C9A H9A1 . . 110.2
O6 C9A H9A2 . . 110.2
C10A C9A H9A2 . . 110.2
H9A1 C9A H9A2 . . 108.5
O5 C10A C9A . . 108.8(4)
O5 C10A H10G . . 109.9
C9A C10A H10G . . 109.9
O5 C10A H10H . . 109.9
C9A C10A H10H . . 109.9
H10G C10A H10H . . 108.3
O5 C11A C12A . . 108.2(4)
O5 C11A H11A . . 110.1
C12A C11A H11A . . 110.1
O5 C11A H11B . . 110.1
C12A C11A H11B . . 110.1
H11A C11A H11B . . 108.4
O4 C12A C11A . . 107.4(4)
O4 C12A H12A . . 110.2
C11A C12A H12A . . 110.2
O4 C12A H12B . . 110.2
C11A C12A H12B . . 110.2
H12A C12A H12B . . 108.5
C2A C13A C14A . . 122.2(4)
C2A C13A H13A . . 118.9
C14A C13A H13A . . 118.9
C13A C14A C15A . . 118.8(4)
C13A C14A C1B . . 117.9(4)
C15A C14A C1B . . 123.3(3)
C16A C15A C14A . . 118.7(4)
C16A C15A C6B . . 117.8(4)
C14A C15A C6B . . 123.4(4)
C1A C16A C15A . . 122.0(4)
C1A C16A H16A . . 119.0
C15A C16A H16A . . 119.0
C7A C17A C18A . . 121.1(5)
C7A C17A H17A . . 119.4
C18A C17A H17A . . 119.4
C19A C18A C17A . . 119.1(4)
C19A C18A C1D . . 124.3(4)
C17A C18A C1D . . 116.6(4)
C18A C19A C20A . . 119.6(4)
C18A C19A C6D . . 123.7(4)
C20A C19A C6D . . 116.7(4)
C8A C20A C19A . . 120.9(4)
C8A C20A H20A . . 119.6
C19A C20A H20A . . 119.6
F2A P1A F5A . . 178.98(15)
F2A P1A F6A . . 90.39(14)
F5A P1A F6A . . 90.49(14)
F2A P1A F3A . . 89.45(15)
F5A P1A F3A . . 89.67(15)
F6A P1A F3A . . 179.78(18)
F2A P1A F4A . . 89.73(14)
F5A P1A F4A . . 89.75(14)
F6A P1A F4A . . 90.21(14)
F3A P1A F4A . . 89.94(13)
F2A P1A F1A . . 90.22(14)
F5A P1A F1A . . 90.31(14)
F6A P1A F1A . . 89.52(14)
F3A P1A F1A . . 90.33(13)
F4A P1A F1A . . 179.73(17)
F31B P1B F31B 2_576 . 179.997(8)
F31B P1B F33B . 2_576 137.1(6)
F31B P1B F33B 2_576 . 137.1(6)
F33B P1B F33B 2_576 . 179.999(3)
F31B P1B F22B 2_576 2_576 68.8(9)
F31B P1B F22B . 2_576 111.2(9)
F33B P1B F22B 2_576 2_576 111.7(8)
F33B P1B F22B . 2_576 68.3(8)
F31B P1B F22B 2_576 . 111.2(9)
F31B P1B F22B . . 68.8(9)
F33B P1B F22B 2_576 . 68.3(8)
F33B P1B F22B . . 111.7(8)
F22B P1B F22B 2_576 . 180.0(17)
F31B P1B F23B 2_576 . 136.0(7)
F33B P1B F23B 2_576 . 93.1(7)
F33B P1B F23B . . 86.9(7)
F22B P1B F23B 2_576 . 155.2(7)
F31B P1B F23B . 2_576 136.0(7)
F33B P1B F23B 2_576 2_576 86.9(7)
F33B P1B F23B . 2_576 93.1(7)
F22B P1B F23B . 2_576 155.2(7)
F23B P1B F23B . 2_576 179.996(9)
F31B P1B F32B 2_576 . 159.8(8)
F33B P1B F32B 2_576 . 157.0(6)
F22B P1B F32B 2_576 . 91.1(10)
F22B P1B F32B . . 88.9(10)
F23B P1B F32B . . 64.2(8)
F23B P1B F32B 2_576 . 115.8(9)
F31B P1B F32B . 2_576 159.8(8)
F33B P1B F32B . 2_576 157.0(6)
F22B P1B F32B 2_576 2_576 88.9(10)
F22B P1B F32B . 2_576 91.1(10)
F23B P1B F32B . 2_576 115.8(9)
F23B P1B F32B 2_576 2_576 64.2(8)
F32B P1B F32B . 2_576 179.999(8)
F31B P1B F21B 2_576 2_576 92.0(8)
F31B P1B F21B . 2_576 88.0(8)
F33B P1B F21B 2_576 2_576 135.0(7)
F33B P1B F21B . 2_576 45.0(7)
F22B P1B F21B . 2_576 156.7(8)
F23B P1B F21B . 2_576 131.9(8)
F23B P1B F21B 2_576 2_576 48.1(8)
F32B P1B F21B . 2_576 67.9(9)
F32B P1B F21B 2_576 2_576 112.1(9)
F31B P1B F21B 2_576 . 88.0(8)
F31B P1B F21B . . 92.0(8)
F33B P1B F21B 2_576 . 45.0(7)
F33B P1B F21B . . 135.0(7)
F22B P1B F21B 2_576 . 156.7(8)
F23B P1B F21B . . 48.1(8)
F23B P1B F21B 2_576 . 131.9(8)
F32B P1B F21B . . 112.1(9)
F32B P1B F21B 2_576 . 67.9(9)
F21B P1B F21B 2_576 . 179.998(2)
F31C P1C F31C . 2_775 180.0(3)
F31C P1C F11C . 2_775 86.0(5)
F31C P1C F11C 2_775 2_775 94.0(4)
F31C P1C F11C . . 94.0(4)
F31C P1C F11C 2_775 . 86.0(5)
F11C P1C F11C 2_775 . 179.998(2)
F31C P1C F32C . 2_775 128.4(6)
F31C P1C F32C 2_775 2_775 51.6(6)
F11C P1C F32C 2_775 2_775 57.1(6)
F11C P1C F32C . 2_775 122.9(6)
F31C P1C F32C . . 51.6(6)
F31C P1C F32C 2_775 . 128.4(6)
F11C P1C F32C 2_775 . 122.9(6)
F11C P1C F32C . . 57.1(6)
F32C P1C F32C 2_775 . 179.999(5)
F31C P1C F22C . . 98.0(14)
F31C P1C F22C 2_775 . 82.0(14)
F11C P1C F22C 2_775 . 72.3(10)
F11C P1C F22C . . 107.7(10)
F32C P1C F22C 2_775 . 102.4(11)
F32C P1C F22C . . 77.6(11)
F31C P1C F22C . 2_775 82.0(14)
F31C P1C F22C 2_775 2_775 98.0(14)
F11C P1C F22C 2_775 2_775 107.7(10)
F11C P1C F22C . 2_775 72.3(10)
F32C P1C F22C 2_775 2_775 77.6(11)
F32C P1C F22C . 2_775 102.4(11)
F22C P1C F22C . 2_775 179.997(9)
F31C P1C F12C . . 88.6(10)
F31C P1C F12C 2_775 . 91.4(10)
F11C P1C F12C 2_775 . 160.4(8)
F32C P1C F12C 2_775 . 137.7(10)
F22C P1C F12C . . 89.8(12)
F22C P1C F12C 2_775 . 90.2(12)
F31C P1C F12C . 2_775 91.4(10)
F31C P1C F12C 2_775 2_775 88.6(10)
F11C P1C F12C . 2_775 160.4(8)
F32C P1C F12C . 2_775 137.7(10)
F22C P1C F12C . 2_775 90.2(12)
F22C P1C F12C 2_775 2_775 89.8(12)
F12C P1C F12C . 2_775 179.998(4)
F31C P1C F21C . . 88.5(5)
F31C P1C F21C 2_775 . 91.5(5)
F11C P1C F21C 2_775 . 89.5(4)
F11C P1C F21C . . 90.5(4)
F32C P1C F21C 2_775 . 122.0(6)
F32C P1C F21C . . 58.0(6)
F22C P1C F21C 2_775 . 159.6(9)
F12C P1C F21C . . 71.4(8)
F12C P1C F21C 2_775 . 108.6(8)
F31C P1C F21C . 2_775 91.5(5)
F31C P1C F21C 2_775 2_775 88.5(5)
F11C P1C F21C 2_775 2_775 90.5(4)
F11C P1C F21C . 2_775 89.5(4)
F32C P1C F21C 2_775 2_775 58.0(6)
F32C P1C F21C . 2_775 122.0(6)
F22C P1C F21C . 2_775 159.6(9)
F12C P1C F21C . 2_775 108.6(8)
F12C P1C F21C 2_775 2_775 71.4(8)
F21C P1C F21C . 2_775 179.998(3)
F32C F12C P1C . . 68.2(7)
F12C F32C P1C . . 69.5(7)
C2AN C1AN H1A1 . . 109.5
C2AN C1AN H1A2 . . 109.5
H1A1 C1AN H1A2 . . 109.5
C2AN C1AN H1A3 . . 109.5
H1A1 C1AN H1A3 . . 109.5
H1A2 C1AN H1A3 . . 109.5
N1AN C2AN C1AN . . 178.6(14)
N1BN C2BN C1BN . . 172.1(17)
C2CN C1CN H1C1 . . 109.5
C2CN C1CN H1C2 . . 109.5
H1C1 C1CN H1C2 . . 109.5
C2CN C1CN H1C3 . . 109.5
H1C1 C1CN H1C3 . . 109.5
H1C2 C1CN H1C3 . . 109.5
N1CN C2CN C1CN . . 174(2)
H2WA O2W H2WB . . 101.5(16)
H3WA O3W H3WB . . 100.7(16)
H1WA O1W H1WB . . 100.5(16)
H1MA O1M H1MB . . 102.6(16)

loop_
_geom_bond_atom_site_label_1
_geom_bond_atom_site_label_2
_geom_bond_site_symmetry_2
_geom_bond_distance
Rh1 C9B . 2.037(4)
Rh1 C4B . 2.042(4)
Rh1 C5C . 2.198(4)
Rh1 C6C . 2.203(4)
Rh1 C1C . 2.205(4)
Rh1 C2C . 2.208(4)
C1C C2C . 1.371(7)
C1C C8C . 1.495(8)
C1C H1C . 0.9300
C2C C3C . 1.497(6)
C2C H2C . 0.9300
C3C C4C . 1.417(8)
C3C H3C . 0.9300
C4C C5C . 1.503(7)
C4C H4C . 0.9300
C5C C6C . 1.354(7)
C5C H5C . 0.9300
C6C C7C . 1.497(8)
C6C H6C . 0.9300
C7C C8C . 1.402(9)
C7C H7C . 0.9300
C8C H8C . 0.9300
N1B C4B . 1.350(5)
N1B C2B . 1.384(5)
N1B C1B . 1.468(5)
N2B C4B . 1.351(5)
N2B C3B . 1.389(5)
N2B C5B . 1.448(5)
N3B C9B . 1.351(5)
N3B C8B . 1.383(5)
N3B C6B . 1.475(5)
N4B C9B . 1.354(5)
N4B C7B . 1.385(6)
N4B C10B . 1.454(6)
C1B C14A . 1.515(6)
C1B H1B1 . 0.9700
C1B H1B2 . 0.9700
C2B C3B . 1.341(7)
C2B H2B . 0.9300
C3B H3B . 0.9300
C5B H5B1 . 0.9600
C5B H5B2 . 0.9600
C5B H5B3 . 0.9600
C6B C15A . 1.509(5)
C6B H6B1 . 0.9700
C6B H6B2 . 0.9700
C7B C8B . 1.345(7)
C7B H7B . 0.9300
C8B H8B . 0.9300
C10B H10A . 0.9600
C10B H10B . 0.9600
C10B H10C . 0.9600
Rh2 C4D . 2.033(5)
Rh2 C9D . 2.037(5)
Rh2 C1E . 2.196(5)
Rh2 C6E . 2.196(5)
Rh2 C2E . 2.204(5)
Rh2 C5E . 2.214(5)
C1E C2E . 1.383(7)
C1E C8E . 1.508(8)
C1E H1E . 0.9300
C2E C3E . 1.501(9)
C2E H2E . 0.9300
C3E C4E . 1.407(10)
C3E H3E1 . 0.9700
C3E H3E2 . 0.9700
C4E C5E . 1.507(8)
C4E H4E1 . 0.9700
C4E H4E2 . 0.9700
C5E C6E . 1.396(7)
C5E H5E . 0.9300
C6E C7E . 1.502(8)
C6E H6E . 0.9300
C7E C8E . 1.420(10)
C7E H7E . 0.9300
C8E H8E . 0.9300
N1D C4D . 1.351(6)
N1D C2D . 1.407(7)
N1D C1D . 1.456(6)
N2D C4D . 1.358(6)
N2D C3D . 1.403(7)
N2D C5D . 1.474(6)
N3D C9D . 1.359(6)
N3D C7D . 1.385(6)
N3D C6D . 1.468(6)
N4D C9D . 1.355(6)
N4D C8D . 1.399(6)
N4D C10D . 1.466(6)
C1D C18A . 1.516(6)
C1D H1D1 . 0.9700
C1D H1D2 . 0.9700
C2D C3D . 1.329(7)
C2D H2D . 0.9300
C3D H3D . 0.9300
C5D H5D1 . 0.9600
C5D H5D2 . 0.9600
C5D H5D3 . 0.9600
C6D C19A . 1.528(7)
C6D H6D1 . 0.9700
C6D H6D2 . 0.9700
C7D C8D . 1.341(7)
C7D H7D . 0.9300
C8D H8D . 0.9300
C10D H10D . 0.9600
C10D H10E . 0.9600
C10D H10F . 0.9600
O1 C7A . 1.370(5)
O1 C6A . 1.438(5)
O2 C4A . 1.408(6)
O2 C5A . 1.408(5)
O3 C2A . 1.359(5)
O3 C3A . 1.412(5)
O4 C1A . 1.362(5)
O4 C12A . 1.422(5)
O5 C10A . 1.407(5)
O5 C11A . 1.417(6)
O6 C8A . 1.379(5)
O6 C9A . 1.440(5)
C1A C16A . 1.384(6)
C1A C2A . 1.404(6)
C2A C13A . 1.389(6)
C3A C4A . 1.506(6)
C3A H3A1 . 0.9700
C3A H3A2 . 0.9700
C4A H4A1 . 0.9700
C4A H4A2 . 0.9700
C5A C6A . 1.505(6)
C5A H5A1 . 0.9700
C5A H5A2 . 0.9700
C6A H6A1 . 0.9700
C6A H6A2 . 0.9700
C7A C17A . 1.378(6)
C7A C8A . 1.386(6)
C8A C20A . 1.382(6)
C9A C10A . 1.503(7)
C9A H9A1 . 0.9700
C9A H9A2 . 0.9700
C10A H10G . 0.9700
C10A H10H . 0.9700
C11A C12A . 1.514(7)
C11A H11A . 0.9700
C11A H11B . 0.9700
C12A H12A . 0.9700
C12A H12B . 0.9700
C13A C14A . 1.390(6)
C13A H13A . 0.9300
C14A C15A . 1.410(6)
C15A C16A . 1.395(6)
C16A H16A . 0.9300
C17A C18A . 1.409(7)
C17A H17A . 0.9300
C18A C19A . 1.375(7)
C19A C20A . 1.399(6)
C20A H20A . 0.9300
P1A F2A . 1.599(3)
P1A F5A . 1.600(3)
P1A F6A . 1.606(3)
P1A F3A . 1.608(3)
P1A F4A . 1.608(2)
P1A F1A . 1.608(2)
P1B F31B 2_576 1.570(7)
P1B F31B . 1.570(7)
P1B F33B 2_576 1.572(7)
P1B F33B . 1.572(7)
P1B F22B 2_576 1.573(7)
P1B F22B . 1.573(7)
P1B F23B . 1.573(7)
P1B F23B 2_576 1.573(7)
P1B F32B . 1.574(7)
P1B F32B 2_576 1.574(7)
P1B F21B 2_576 1.576(7)
P1B F21B . 1.576(7)
P1C F31C . 1.565(4)
P1C F31C 2_775 1.565(4)
P1C F11C 2_775 1.576(5)
P1C F11C . 1.576(5)
P1C F32C 2_775 1.581(8)
P1C F32C . 1.581(8)
P1C F22C . 1.587(8)
P1C F22C 2_775 1.587(8)
P1C F12C . 1.595(8)
P1C F12C 2_775 1.595(8)
P1C F21C . 1.603(5)
P1C F21C 2_775 1.603(5)
F12C F32C . 1.15(3)
C1AN C2AN . 1.407(13)
C1AN H1A1 . 0.9600
C1AN H1A2 . 0.9600
C1AN H1A3 . 0.9600
C2AN N1AN . 1.152(12)
C1BN C2BN . 1.404(14)
C1BN H1B3 . 0.9600
C1BN H1B4 . 0.9600
C1BN H1B5 . 0.9600
C2BN N1BN . 1.171(12)
C1CN C2CN . 1.417(14)
C1CN H1C1 . 0.9600
C1CN H1C2 . 0.9600
C1CN H1C3 . 0.9600
C2CN N1CN . 1.156(13)
O2W H2WA . 0.867(10)
O2W H2WB . 0.867(11)
O3W H3WA . 0.871(11)
O3W H3WB . 0.870(11)
O1W H1WA . 0.870(10)
O1W H1WB . 0.871(10)
O1M H1MA . 0.863(10)
O1M H1MB . 0.860(10)

loop_
_geom_hbond_atom_site_label_D
_geom_hbond_atom_site_label_H
_geom_hbond_atom_site_label_A
_geom_hbond_site_symmetry_A
_geom_hbond_distance_DH
_geom_hbond_distance_HA
_geom_hbond_distance_DA
_geom_hbond_angle_DHA
O1M H1MB O2 1_545 0.860(10) 2.51(3) 3.226(5) 141(3)
O1M H1MB O3 1_545 0.860(10) 2.50(4) 3.076(4) 125(4)
O1M H1MA O1 1_545 0.863(10) 2.38(3) 3.149(5) 149(4)
O1M H1MA O6 1_545 0.863(10) 2.39(2) 3.138(5) 145(4)
O3W H3WB O5 1_545 0.870(11) 2.21(9) 3.03(2) 16E1(2)
O3W H3WA O2 1_445 0.871(11) 2.16(10) 2.99(2) 16E1(3)
O1W H1WA O1M . 0.870(10) 2.001(10) 2.796(9) 151(3)
O1W H1WB N1CN . 0.871(10) 2.06(6) 2.805(18) 143(9)
